data_8104730
loop_
_publ_author_name
'Ma, Qiang'
'Miao, Zong-Cheng'

_publ_section_title
;
 The crystal structure of 2-(3,4-dimethoxyphenyl)-2,3-dihydro-1H-naphtho
 [1,8-de][1,3,2]diazaborinine, C18H17BN2O2
;
_journal_issue 4
_journal_name_full 'Zeitschrift f\"ur Kristallographie - New Crystal Structures'
_journal_page_first 845
_journal_page_last 846
_journal_paper_doi 10.1515/ncrs-2021-0114
_journal_volume 236
_journal_year 2021
_chemical_formula_moiety 'C18 H17 B N2 O2'
_chemical_formula_sum 'C18 H17 B N2 O2'
_chemical_formula_weight 304.14
_space_group_crystal_system monoclinic
_space_group_IT_number 14
_space_group_name_Hall '-P 2ybc'
_space_group_name_H-M_alt 'P 1 21/c 1'
_atom_sites_solution_hydrogens geom
_atom_sites_solution_primary dual
_cell_angle_alpha 90
_cell_angle_beta 97.819(6)
_cell_angle_gamma 90
_cell_formula_units_Z 4
_cell_length_a 12.5782(14)
_cell_length_b 13.6724(14)
_cell_length_c 8.7113(9)
_cell_measurement_reflns_used 5014
_cell_measurement_temperature 193(2)
_cell_measurement_theta_max 60.45
_cell_measurement_theta_min 3.09
_cell_volume 1484.2(3)
_computing_molecular_graphics 'Olex2 1.3 (Dolomanov et al., 2009)'
_computing_publication_material 'Olex2 1.3 (Dolomanov et al., 2009)'
_computing_structure_refinement 'SHELXL 2018/3 (Sheldrick, 2015)'
_computing_structure_solution 'SHELXT 2018/2 (Sheldrick, 2018)'
_diffrn_ambient_temperature 193.0
_diffrn_measured_fraction_theta_full 0.992
_diffrn_measured_fraction_theta_max 0.976
_diffrn_measurement_device_type 'Bruker APEX-II CCD'
_diffrn_measurement_method '\f and \w scans'
_diffrn_radiation_type GaK\a
_diffrn_radiation_wavelength 1.34139
_diffrn_reflns_av_R_equivalents 0.0541
_diffrn_reflns_av_unetI/netI 0.0528
_diffrn_reflns_Laue_measured_fraction_full 0.992
_diffrn_reflns_Laue_measured_fraction_max 0.976
_diffrn_reflns_limit_h_max 16
_diffrn_reflns_limit_h_min -16
_diffrn_reflns_limit_k_max 11
_diffrn_reflns_limit_k_min -17
_diffrn_reflns_limit_l_max 11
_diffrn_reflns_limit_l_min -11
_diffrn_reflns_number 11444
_diffrn_reflns_point_group_measured_fraction_full 0.992
_diffrn_reflns_point_group_measured_fraction_max 0.976
_diffrn_reflns_theta_full 53.594
_diffrn_reflns_theta_max 60.530
_diffrn_reflns_theta_min 3.085
_diffrn_standards_number 0
_exptl_absorpt_coefficient_mu 0.455
_exptl_absorpt_correction_T_max 0.7519
_exptl_absorpt_correction_T_min 0.5379
_exptl_absorpt_correction_type multi-scan
_exptl_absorpt_process_details
;
SADABS-2016/2 (Bruker,2016/2) was used for absorption correction.
wR2(int) was 0.1434 before and 0.0633 after correction.
The Ratio of minimum to maximum transmission is 0.7154.
The \l/2 correction factor is Not present.
;
_exptl_crystal_density_diffrn 1.361
_exptl_crystal_description block
_exptl_crystal_F_000 640
_exptl_crystal_size_max 0.12
_exptl_crystal_size_mid 0.1
_exptl_crystal_size_min 0.1
_refine_diff_density_max 0.276
_refine_diff_density_min -0.243
_refine_diff_density_rms 0.045
_refine_ls_extinction_coef .
_refine_ls_extinction_method none
_refine_ls_goodness_of_fit_ref 1.076
_refine_ls_hydrogen_treatment constr
_refine_ls_matrix_type full
_refine_ls_number_parameters 210
_refine_ls_number_reflns 3320
_refine_ls_number_restraints 0
_refine_ls_restrained_S_all 1.076
_refine_ls_R_factor_all 0.0619
_refine_ls_R_factor_gt 0.0482
_refine_ls_shift/su_max 0.000
_refine_ls_shift/su_mean 0.000
_refine_ls_structure_factor_coef Fsqd
_refine_ls_weighting_details 'w=1/[\s^2^(Fo^2^)+(0.0454P)^2^+0.6665P] where P=(Fo^2^+2Fc^2^)/3'
_refine_ls_weighting_scheme calc
_refine_ls_wR_factor_gt 0.1277
_refine_ls_wR_factor_ref 0.1357
_reflns_Friedel_coverage 0.000
_reflns_Friedel_fraction_full .
_reflns_Friedel_fraction_max .
_reflns_number_gt 2616
_reflns_number_total 3320
_reflns_threshold_expression 'I > 2\s(I)'
_cod_data_source_file suppl_j_ncrs-2021-0114_suppl.cif
_cod_data_source_block a
_cod_database_code 8104730
_shelx_space_group_comment
;
The symmetry employed for this shelxl refinement is uniquely defined
by the following loop, which should always be used as a source of
symmetry information in preference to the above space-group names.
They are only intended as comments.
;
_shelx_estimated_absorpt_t_max 0.956
_shelx_estimated_absorpt_t_min 0.947
_olex2_refinement_description
;
1. Fixed Uiso
 At 1.2 times of:
  All C(H) groups, All N(H) groups
 At 1.5 times of:
  All C(H,H,H) groups
2.a Aromatic/amide H refined with riding coordinates:
 N1(H1), N2(H2), C1(H1A), C2(H2A), C3(H3), C5(H5), C6(H6), C7(H7), C12(H12),
 C13(H13), C16(H16)
2.b Idealised Me refined as rotating group:
 C17(H17A,H17B,H17C), C18(H18A,H18B,H18C)
;

loop_
_space_group_symop_operation_xyz
'x, y, z'
'-x, y+1/2, -z+1/2'
'-x, -y, -z'
'x, -y-1/2, z-1/2'

loop_
_atom_site_label
_atom_site_type_symbol
_atom_site_fract_x
_atom_site_fract_y
_atom_site_fract_z
_atom_site_U_iso_or_equiv
_atom_site_adp_type
_atom_site_occupancy
_atom_site_site_symmetry_order
_atom_site_calc_flag
_atom_site_refinement_flags_posn
_atom_site_refinement_flags_adp
_atom_site_refinement_flags_occupancy
_atom_site_disorder_assembly
_atom_site_disorder_group
O1 O 0.49195(10) 0.35408(9) 0.84556(13) 0.0338(3) Uani 1 1 d . . . . .
O2 O 0.58801(9) 0.36300(9) 0.60273(13) 0.0308(3) Uani 1 1 d . . . . .
N1 N 0.15891(12) 0.36022(10) 0.17069(17) 0.0309(3) Uani 1 1 d . . . . .
H1 H 0.137261 0.307679 0.215873 0.037 Uiso 1 1 calc R U . . .
N2 N 0.27408(11) 0.50104(10) 0.17512(16) 0.0307(3) Uani 1 1 d . . . . .
H2 H 0.327517 0.536335 0.221577 0.037 Uiso 1 1 calc R U . . .
C1 C 0.02859(14) 0.32723(13) -0.0560(2) 0.0348(4) Uani 1 1 d . . . . .
H1A H 0.008478 0.267592 -0.011895 0.042 Uiso 1 1 calc R U . . .
C2 C -0.02229(15) 0.35676(14) -0.2017(2) 0.0384(4) Uani 1 1 d . . . . .
H2A H -0.077093 0.316757 -0.254909 0.046 Uiso 1 1 calc R U . . .
C3 C 0.00500(15) 0.44165(14) -0.2690(2) 0.0360(4) Uani 1 1 d . . . . .
H3 H -0.031563 0.460370 -0.367243 0.043 Uiso 1 1 calc R U . . .
C4 C 0.08753(13) 0.50203(13) -0.19321(19) 0.0302(4) Uani 1 1 d . . . . .
C5 C 0.12021(14) 0.58956(14) -0.2595(2) 0.0346(4) Uani 1 1 d . . . . .
H5 H 0.085338 0.610306 -0.357705 0.042 Uiso 1 1 calc R U . . .
C6 C 0.20165(15) 0.64457(13) -0.1833(2) 0.0361(4) Uani 1 1 d . . . . .
H6 H 0.223083 0.702846 -0.229988 0.043 Uiso 1 1 calc R U . . .
C7 C 0.25406(14) 0.61651(13) -0.0376(2) 0.0329(4) Uani 1 1 d . . . . .
H7 H 0.310378 0.655713 0.013643 0.040 Uiso 1 1 calc R U . . .
C8 C 0.22390(13) 0.53203(12) 0.03126(19) 0.0273(4) Uani 1 1 d . . . . .
C9 C 0.13975(13) 0.47275(12) -0.04552(19) 0.0266(4) Uani 1 1 d . . . . .
C10 C 0.10786(13) 0.38467(12) 0.02361(19) 0.0283(4) Uani 1 1 d . . . . .
C11 C 0.30601(13) 0.38850(12) 0.4133(2) 0.0295(4) Uani 1 1 d . . . . .
C12 C 0.25604(14) 0.37617(13) 0.5445(2) 0.0328(4) Uani 1 1 d . . . . .
H12 H 0.179881 0.375303 0.534287 0.039 Uiso 1 1 calc R U . . .
C13 C 0.31500(14) 0.36505(13) 0.6908(2) 0.0317(4) Uani 1 1 d . . . . .
H13 H 0.278831 0.358825 0.779153 0.038 Uiso 1 1 calc R U . . .
C14 C 0.42587(14) 0.36303(12) 0.70801(19) 0.0270(4) Uani 1 1 d . . . . .
C15 C 0.47829(13) 0.37064(11) 0.57555(19) 0.0255(3) Uani 1 1 d . . . . .
C16 C 0.41904(13) 0.38522(12) 0.43239(19) 0.0278(4) Uani 1 1 d . . . . .
H16 H 0.455252 0.393264 0.344366 0.033 Uiso 1 1 calc R U . . .
C17 C 0.64335(14) 0.36790(13) 0.4699(2) 0.0329(4) Uani 1 1 d . . . . .
H17A H 0.617374 0.315787 0.397050 0.049 Uiso 1 1 calc R U . . .
H17B H 0.720540 0.359699 0.502286 0.049 Uiso 1 1 calc R U . . .
H17C H 0.630038 0.431586 0.419250 0.049 Uiso 1 1 calc R U . . .
C18 C 0.44416(16) 0.37066(14) 0.9829(2) 0.0376(4) Uani 1 1 d . . . . .
H18A H 0.410357 0.435368 0.977589 0.056 Uiso 1 1 calc R U . . .
H18B H 0.499561 0.367553 1.073451 0.056 Uiso 1 1 calc R U . . .
H18C H 0.389763 0.320423 0.991816 0.056 Uiso 1 1 calc R U . . .
B1 B 0.24398(15) 0.41580(15) 0.2511(2) 0.0296(4) Uani 1 1 d . . . . .

loop_
_atom_site_aniso_label
_atom_site_aniso_U_11
_atom_site_aniso_U_22
_atom_site_aniso_U_33
_atom_site_aniso_U_23
_atom_site_aniso_U_13
_atom_site_aniso_U_12
O1 0.0343(7) 0.0397(7) 0.0269(6) 0.0006(5) 0.0030(5) 0.0060(5)
O2 0.0247(6) 0.0354(7) 0.0323(6) 0.0025(5) 0.0032(5) 0.0016(5)
N1 0.0320(7) 0.0255(7) 0.0339(8) 0.0028(6) -0.0003(6) -0.0001(6)
N2 0.0270(7) 0.0304(8) 0.0326(7) -0.0012(6) -0.0042(6) -0.0014(6)
C1 0.0325(9) 0.0278(9) 0.0431(10) -0.0061(8) 0.0020(7) -0.0026(7)
C2 0.0327(9) 0.0407(11) 0.0396(10) -0.0137(8) -0.0032(8) -0.0030(8)
C3 0.0343(9) 0.0419(11) 0.0301(9) -0.0074(8) -0.0020(7) 0.0048(8)
C4 0.0280(8) 0.0315(9) 0.0310(8) -0.0047(7) 0.0036(7) 0.0068(7)
C5 0.0372(10) 0.0363(10) 0.0299(8) 0.0025(7) 0.0033(7) 0.0083(8)
C6 0.0368(10) 0.0299(9) 0.0430(10) 0.0060(8) 0.0101(8) 0.0038(8)
C7 0.0297(8) 0.0281(9) 0.0408(9) -0.0008(7) 0.0038(7) -0.0005(7)
C8 0.0246(8) 0.0261(8) 0.0305(8) -0.0024(7) 0.0018(6) 0.0044(7)
C9 0.0247(8) 0.0245(8) 0.0305(8) -0.0042(6) 0.0028(6) 0.0046(6)
C10 0.0266(8) 0.0260(8) 0.0317(8) -0.0025(7) 0.0016(6) 0.0038(7)
C11 0.0285(8) 0.0242(8) 0.0347(8) -0.0002(7) 0.0008(7) 0.0011(7)
C12 0.0268(8) 0.0316(9) 0.0399(9) 0.0016(7) 0.0041(7) 0.0002(7)
C13 0.0303(9) 0.0322(9) 0.0337(9) 0.0030(7) 0.0081(7) 0.0008(7)
C14 0.0305(8) 0.0217(8) 0.0284(8) 0.0005(6) 0.0026(6) 0.0015(6)
C15 0.0239(8) 0.0211(8) 0.0312(8) -0.0003(6) 0.0020(6) 0.0009(6)
C16 0.0290(8) 0.0252(8) 0.0289(8) 0.0000(7) 0.0025(6) 0.0012(7)
C17 0.0296(9) 0.0326(10) 0.0379(9) 0.0005(7) 0.0100(7) 0.0017(7)
C18 0.0460(11) 0.0396(10) 0.0274(8) -0.0012(7) 0.0064(8) 0.0047(9)
B1 0.0269(9) 0.0268(9) 0.0345(10) -0.0026(8) 0.0026(7) 0.0053(8)

loop_
_atom_type_symbol
_atom_type_description
_atom_type_scat_dispersion_real
_atom_type_scat_dispersion_imag
_atom_type_scat_source
C C 0.0148 0.0070 'International Tables Vol C Tables 4.2.6.8 and 6.1.1.4'
H H 0.0000 0.0000 'International Tables Vol C Tables 4.2.6.8 and 6.1.1.4'
B B 0.0073 0.0030 'International Tables Vol C Tables 4.2.6.8 and 6.1.1.4'
N N 0.0253 0.0136 'International Tables Vol C Tables 4.2.6.8 and 6.1.1.4'
O O 0.0412 0.0250 'International Tables Vol C Tables 4.2.6.8 and 6.1.1.4'

loop_
_geom_angle_atom_site_label_1
_geom_angle_atom_site_label_2
_geom_angle_atom_site_label_3
_geom_angle
_geom_angle_site_symmetry_1
_geom_angle_site_symmetry_3
C14 O1 C18 116.41(14) . .
C15 O2 C17 116.45(13) . .
C10 N1 H1 118.4 . .
C10 N1 B1 123.26(15) . .
B1 N1 H1 118.4 . .
C8 N2 H2 118.2 . .
C8 N2 B1 123.67(14) . .
B1 N2 H2 118.2 . .
C2 C1 H1A 120.0 . .
C10 C1 H1A 120.0 . .
C10 C1 C2 120.06(17) . .
C1 C2 H2A 119.2 . .
C3 C2 C1 121.58(17) . .
C3 C2 H2A 119.2 . .
C2 C3 H3 119.8 . .
C2 C3 C4 120.41(17) . .
C4 C3 H3 119.8 . .
C3 C4 C9 118.48(16) . .
C5 C4 C3 122.55(16) . .
C5 C4 C9 118.97(16) . .
C4 C5 H5 119.8 . .
C6 C5 C4 120.49(16) . .
C6 C5 H5 119.8 . .
C5 C6 H6 119.4 . .
C5 C6 C7 121.18(17) . .
C7 C6 H6 119.4 . .
C6 C7 H7 120.0 . .
C8 C7 C6 120.01(16) . .
C8 C7 H7 120.0 . .
N2 C8 C9 117.82(15) . .
C7 C8 N2 121.98(15) . .
C7 C8 C9 120.19(15) . .
C4 C9 C8 119.15(15) . .
C4 C9 C10 119.86(15) . .
C8 C9 C10 120.99(15) . .
N1 C10 C9 117.99(15) . .
C1 C10 N1 122.45(16) . .
C1 C10 C9 119.57(15) . .
C12 C11 C16 117.50(15) . .
C12 C11 B1 123.16(15) . .
C16 C11 B1 119.05(15) . .
C11 C12 H12 119.3 . .
C11 C12 C13 121.49(16) . .
C13 C12 H12 119.3 . .
C12 C13 H13 119.8 . .
C14 C13 C12 120.35(16) . .
C14 C13 H13 119.8 . .
O1 C14 C13 125.51(15) . .
O1 C14 C15 115.33(15) . .
C13 C14 C15 119.16(15) . .
O2 C15 C14 115.15(14) . .
O2 C15 C16 125.08(15) . .
C16 C15 C14 119.77(15) . .
C11 C16 H16 119.2 . .
C15 C16 C11 121.61(16) . .
C15 C16 H16 119.2 . .
O2 C17 H17A 109.5 . .
O2 C17 H17B 109.5 . .
O2 C17 H17C 109.5 . .
H17A C17 H17B 109.5 . .
H17A C17 H17C 109.5 . .
H17B C17 H17C 109.5 . .
O1 C18 H18A 109.5 . .
O1 C18 H18B 109.5 . .
O1 C18 H18C 109.5 . .
H18A C18 H18B 109.5 . .
H18A C18 H18C 109.5 . .
H18B C18 H18C 109.5 . .
N1 B1 C11 124.69(16) . .
N2 B1 N1 116.21(16) . .
N2 B1 C11 119.10(15) . .

loop_
_geom_bond_atom_site_label_1
_geom_bond_atom_site_label_2
_geom_bond_distance
_geom_bond_site_symmetry_2
O1 C14 1.368(2) .
O1 C18 1.428(2) .
O2 C15 1.3721(19) .
O2 C17 1.431(2) .
N1 H1 0.8800 .
N1 C10 1.393(2) .
N1 B1 1.417(2) .
N2 H2 0.8800 .
N2 C8 1.390(2) .
N2 B1 1.417(2) .
C1 H1A 0.9500 .
C1 C2 1.401(3) .
C1 C10 1.380(2) .
C2 H2A 0.9500 .
C2 C3 1.365(3) .
C3 H3 0.9500 .
C3 C4 1.417(2) .
C4 C5 1.414(3) .
C4 C9 1.420(2) .
C5 H5 0.9500 .
C5 C6 1.368(3) .
C6 H6 0.9500 .
C6 C7 1.402(3) .
C7 H7 0.9500 .
C7 C8 1.378(2) .
C8 C9 1.425(2) .
C9 C10 1.428(2) .
C11 C12 1.387(2) .
C11 C16 1.410(2) .
C11 B1 1.563(2) .
C12 H12 0.9500 .
C12 C13 1.393(2) .
C13 H13 0.9500 .
C13 C14 1.382(2) .
C14 C15 1.409(2) .
C15 C16 1.378(2) .
C16 H16 0.9500 .
C17 H17A 0.9800 .
C17 H17B 0.9800 .
C17 H17C 0.9800 .
C18 H18A 0.9800 .
C18 H18B 0.9800 .
C18 H18C 0.9800 .

loop_
_geom_torsion_atom_site_label_1
_geom_torsion_atom_site_label_2
_geom_torsion_atom_site_label_3
_geom_torsion_atom_site_label_4
_geom_torsion
_geom_torsion_site_symmetry_1
_geom_torsion_site_symmetry_2
_geom_torsion_site_symmetry_3
_geom_torsion_site_symmetry_4
O1 C14 C15 O2 3.2(2) . . . .
O1 C14 C15 C16 -176.51(14) . . . .
O2 C15 C16 C11 177.50(15) . . . .
N2 C8 C9 C4 -179.48(15) . . . .
N2 C8 C9 C10 0.3(2) . . . .
C1 C2 C3 C4 0.9(3) . . . .
C2 C1 C10 N1 178.12(16) . . . .
C2 C1 C10 C9 -1.8(3) . . . .
C2 C3 C4 C5 178.67(17) . . . .
C2 C3 C4 C9 -0.8(3) . . . .
C3 C4 C5 C6 -178.77(17) . . . .
C3 C4 C9 C8 179.17(15) . . . .
C3 C4 C9 C10 -0.6(2) . . . .
C4 C5 C6 C7 -0.6(3) . . . .
C4 C9 C10 N1 -178.05(14) . . . .
C4 C9 C10 C1 1.9(2) . . . .
C5 C4 C9 C8 -0.3(2) . . . .
C5 C4 C9 C10 179.91(15) . . . .
C5 C6 C7 C8 0.1(3) . . . .
C6 C7 C8 N2 179.57(16) . . . .
C6 C7 C8 C9 0.3(3) . . . .
C7 C8 C9 C4 -0.1(2) . . . .
C7 C8 C9 C10 179.60(16) . . . .
C8 N2 B1 N1 1.2(3) . . . .
C8 N2 B1 C11 -179.70(15) . . . .
C8 C9 C10 N1 2.2(2) . . . .
C8 C9 C10 C1 -177.84(15) . . . .
C9 C4 C5 C6 0.7(3) . . . .
C10 N1 B1 N2 1.5(2) . . . .
C10 N1 B1 C11 -177.55(16) . . . .
C10 C1 C2 C3 0.4(3) . . . .
C11 C12 C13 C14 -2.0(3) . . . .
C12 C11 C16 C15 -0.2(2) . . . .
C12 C11 B1 N1 -57.9(3) . . . .
C12 C11 B1 N2 123.01(19) . . . .
C12 C13 C14 O1 178.90(15) . . . .
C12 C13 C14 C15 -1.1(3) . . . .
C13 C14 C15 O2 -176.85(14) . . . .
C13 C14 C15 C16 3.5(2) . . . .
C14 C15 C16 C11 -2.9(2) . . . .
C16 C11 C12 C13 2.6(3) . . . .
C16 C11 B1 N1 128.39(19) . . . .
C16 C11 B1 N2 -50.7(2) . . . .
C17 O2 C15 C14 178.43(14) . . . .
C17 O2 C15 C16 -1.9(2) . . . .
C18 O1 C14 C13 -15.1(2) . . . .
C18 O1 C14 C15 164.87(15) . . . .
B1 N1 C10 C1 176.90(17) . . . .
B1 N1 C10 C9 -3.2(2) . . . .
B1 N2 C8 C7 178.66(16) . . . .
B1 N2 C8 C9 -2.0(2) . . . .
B1 C11 C12 C13 -171.13(16) . . . .
B1 C11 C16 C15 173.84(15) . . . .
